data_2241917
loop_
_publ_author_name
'Shatrava, Iuliia'
'Gubina, Kateryna'
'Ovchynnikov, Vladimir'
'Dyakonenko, Viktoriya'
'Amirkhanov, Vladimir'

_publ_section_title
;
 Crystal structure of
 aquatris{\m-<i>N</i>-[bis(diethylamino)phosphoryl]-2,2,2-trichloroacetamidato-\k^3^<i>O</i>,<i>O</i>':<i>O</i>}calciumsodium
;
_journal_coeditor_code BG2595
_journal_issue 12
_journal_name_full 'Acta Crystallographica Section E'
_journal_page_first 1683
_journal_page_last 1686
_journal_paper_doi 10.1107/S2056989016017035
_journal_volume 72
_journal_year 2016
_chemical_formula_iupac '[Ca Na (C10 H20 Cl3 N3 O2 P)3 (H2 O)]'
_chemical_formula_moiety 'C30 H62 Ca Cl9 N9 Na O7 P3'
_chemical_formula_sum 'C30 H62 Ca Cl9 N9 Na O7 P3'
_chemical_formula_weight 1135.91
_chemical_name_systematic
Aquatris{\m-<i>N</i>-[bis(diethylamino)phosphoryl]-2,2,2-trichloroacetamidato-\k^3^<i>O</i>,<i>O</i>':<i>O</i>}calciumsodium
_space_group_crystal_system monoclinic
_space_group_IT_number 14
_space_group_name_Hall '-P 2ybc'
_space_group_name_H-M_alt 'P 1 21/c 1'
_symmetry_space_group_name_Hall '-P 2ybc'
_symmetry_space_group_name_H-M 'P 1 21/c 1'
_atom_sites_solution_hydrogens mixed
_atom_sites_solution_primary direct
_audit_creation_method
;
Olex2 1.2
(compiled 2016.09.09 svn.r3337 for OlexSys, GUI svn.r5227)
;
_cell_angle_alpha 90
_cell_angle_beta 100.539(4)
_cell_angle_gamma 90
_cell_formula_units_Z 4
_cell_length_a 13.4014(5)
_cell_length_b 21.8127(10)
_cell_length_c 18.2427(6)
_cell_measurement_reflns_used 9777
_cell_measurement_temperature 100
_cell_measurement_theta_max 31.0690
_cell_measurement_theta_min 2.9310
_cell_volume 5242.8(4)
_computing_cell_refinement
;
CrysAlis PRO (Agilent, 2013)
;
_computing_data_collection
;
CrysAlis PRO (Agilent, 2013)
;
_computing_data_reduction
;
CrysAlis PRO (Agilent, 2013)
;
_computing_molecular_graphics
;
<i>OLEX2</i> (Dolomanov <i>et al.</i>,  2009)
;
_computing_publication_material
;
<i>OLEX2</i> (Dolomanov <i>et al.</i>,  2009)
;
_computing_structure_refinement
;
SHELXL2014 (Sheldrick, 2015b)
;
_computing_structure_solution
;
SHELXT (Sheldrick, 2015a)
;
_diffrn_ambient_temperature 100
_diffrn_detector_area_resol_mean 16.1827
_diffrn_measured_fraction_theta_full 0.999
_diffrn_measured_fraction_theta_max 0.892
_diffrn_measurement_device_type 'Agilent Xcalibur, Sapphire3'
_diffrn_measurement_method '\w scans'
_diffrn_radiation_monochromator graphite
_diffrn_radiation_type MoK\a
_diffrn_radiation_wavelength 0.71073
_diffrn_reflns_av_R_equivalents 0.0772
_diffrn_reflns_limit_h_max 19
_diffrn_reflns_limit_h_min -17
_diffrn_reflns_limit_k_max 32
_diffrn_reflns_limit_k_min -32
_diffrn_reflns_limit_l_max 26
_diffrn_reflns_limit_l_min -21
_diffrn_reflns_number 56299
_diffrn_reflns_theta_full 27.500
_diffrn_reflns_theta_max 32.531
_diffrn_reflns_theta_min 2.941
_exptl_absorpt_coefficient_mu 0.727
_exptl_absorpt_correction_T_max 1.00000
_exptl_absorpt_correction_T_min 0.98135
_exptl_absorpt_correction_type multi-scan
_exptl_absorpt_process_details
;
(CrysAlis PRO; Agilent, 2013)
;
_exptl_crystal_colour colourless
_exptl_crystal_density_diffrn 1.439
_exptl_crystal_description block
_exptl_crystal_F_000 2360
_exptl_crystal_size_max 0.5
_exptl_crystal_size_mid 0.3
_exptl_crystal_size_min 0.2
_refine_diff_density_max 0.808
_refine_diff_density_min -0.534
_refine_ls_extinction_method none
_refine_ls_goodness_of_fit_ref 1.053
_refine_ls_hydrogen_treatment mixed
_refine_ls_matrix_type full
_refine_ls_number_parameters 559
_refine_ls_number_reflns 16965
_refine_ls_number_restraints 0
_refine_ls_restrained_S_all 1.053
_refine_ls_R_factor_all 0.1180
_refine_ls_R_factor_gt 0.0633
_refine_ls_shift/su_max 0.001
_refine_ls_shift/su_mean 0.000
_refine_ls_structure_factor_coef Fsqd
_refine_ls_weighting_details 'w=1/[\s^2^(Fo^2^)+(0.0333P)^2^+3.9976P] where P=(Fo^2^+2Fc^2^)/3'
_refine_ls_weighting_scheme calc
_refine_ls_wR_factor_gt 0.1094
_refine_ls_wR_factor_ref 0.1307
_reflns_number_gt 10752
_reflns_number_total 16965
_reflns_threshold_expression 'I > 2\s(I)'
_cod_data_source_file bg2595sup1.cif
_cod_data_source_block I
_cod_database_code 2241917
_shelx_space_group_comment
;
The symmetry employed for this shelxl refinement is uniquely defined
by the following loop, which should always be used as a source of
symmetry information in preference to the above space-group names.
They are only intended as comments.
;
_shelx_estimated_absorpt_t_min 0.713
_shelx_estimated_absorpt_t_max 0.868

loop_
_space_group_symop_operation_xyz
'x, y, z'
'-x, y+1/2, -z+1/2'
'-x, -y, -z'
'x, -y-1/2, z-1/2'

loop_
_atom_site_type_symbol
_atom_site_label
_atom_site_fract_x
_atom_site_fract_y
_atom_site_fract_z
_atom_site_U_iso_or_equiv
_atom_site_adp_type
_atom_site_calc_flag
_atom_site_occupancy
Ca Ca1 0.30938(4) 0.26175(3) 0.05317(3) 0.01394(11) Uani d 1
Cl Cl1 0.52209(7) 0.41961(4) -0.07288(5) 0.0412(2) Uani d 1
Cl Cl2 0.49248(6) 0.31147(4) -0.16544(4) 0.03247(19) Uani d 1
Cl Cl3 0.68577(7) 0.33489(6) -0.07300(6) 0.0556(3) Uani d 1
Cl Cl4 0.02206(7) 0.41154(4) -0.15774(4) 0.03229(19) Uani d 1
Cl Cl5 -0.08582(6) 0.31288(5) -0.10258(4) 0.0352(2) Uani d 1
Cl Cl6 0.06795(6) 0.28761(4) -0.18889(4) 0.02943(18) Uani d 1
Cl Cl7 0.20528(7) 0.10653(4) -0.18555(4) 0.03215(19) Uani d 1
Cl Cl8 0.35228(7) 0.02340(4) -0.10288(4) 0.0350(2) Uani d 1
Cl Cl9 0.41532(7) 0.14074(4) -0.14729(4) 0.0340(2) Uani d 1
P P1 0.56560(6) 0.27334(4) 0.12621(4) 0.02079(17) Uani d 1
P P2 0.15063(5) 0.37823(3) 0.08914(4) 0.01445(14) Uani d 1
P P3 0.22119(6) 0.11337(4) 0.07838(4) 0.01754(15) Uani d 1
Na Na1 0.29650(9) 0.26717(6) -0.13032(6) 0.0213(3) Uani d 1
O O1 0.45756(15) 0.26654(11) 0.13545(10) 0.0231(5) Uani d 1
O O2 0.42012(14) 0.29851(10) -0.02518(10) 0.0212(5) Uani d 1
O O3 0.22811(14) 0.32988(9) 0.11674(10) 0.0174(4) Uani d 1
O O4 0.19420(14) 0.30713(10) -0.04789(10) 0.0198(4) Uani d 1
O O5 0.25053(16) 0.17625(10) 0.10821(10) 0.0200(4) Uani d 1
O O6 0.29464(16) 0.18838(10) -0.04410(10) 0.0212(4) Uani d 1
O O7 0.27508(19) 0.25628(12) -0.25633(11) 0.0259(5) Uani d 1
H H7A 0.275(3) 0.221(2) -0.276(2) 0.039 Uiso d 1
H H7B 0.267(3) 0.2825(19) -0.287(2) 0.039 Uiso d 1
N N1 0.62190(18) 0.20676(13) 0.14390(14) 0.0249(6) Uani d 1
N N2 0.63464(19) 0.32149(13) 0.18381(13) 0.0240(6) Uani d 1
N N3 0.58423(18) 0.29959(13) 0.04559(13) 0.0229(6) Uani d 1
N N4 0.19814(18) 0.44687(12) 0.08862(12) 0.0180(5) Uani d 1
N N5 0.06822(18) 0.37906(11) 0.14712(12) 0.0173(5) Uani d 1
N N6 0.08462(17) 0.36888(11) 0.00484(12) 0.0176(5) Uani d 1
N N7 0.26564(19) 0.06364(12) 0.14352(13) 0.0215(5) Uani d 1
N N8 0.09859(19) 0.10053(13) 0.05679(13) 0.0238(6) Uani d 1
N N9 0.26156(19) 0.09295(12) 0.00233(12) 0.0202(5) Uani d 1
C C1 0.5617(3) 0.15065(16) 0.13558(19) 0.0315(8) Uani d 1
H H1A 0.4956 0.1592 0.1504 0.038 Uiso calc 1
H H1B 0.5970 0.1194 0.1703 0.038 Uiso calc 1
C C2 0.5423(3) 0.1244(2) 0.0581(2) 0.0536(12) Uani d 1
H H2A 0.5086 0.1551 0.0230 0.080 Uiso calc 1
H H2B 0.4988 0.0881 0.0567 0.080 Uiso calc 1
H H2C 0.6070 0.1127 0.0443 0.080 Uiso calc 1
C C3 0.7291(2) 0.20065(18) 0.1366(2) 0.0338(8) Uani d 1
H H3A 0.7618 0.2415 0.1417 0.041 Uiso calc 1
H H3B 0.7330 0.1844 0.0866 0.041 Uiso calc 1
C C4 0.7852(3) 0.1579(2) 0.1958(2) 0.0478(10) Uani d 1
H H4A 0.7630 0.1156 0.1843 0.072 Uiso calc 1
H H4B 0.7706 0.1695 0.2447 0.072 Uiso calc 1
H H4C 0.8584 0.1610 0.1967 0.072 Uiso calc 1
C C5 0.6416(3) 0.31108(19) 0.26430(17) 0.0353(8) Uani d 1
H H5A 0.6133 0.2702 0.2721 0.042 Uiso calc 1
H H5B 0.5999 0.3421 0.2844 0.042 Uiso calc 1
C C6 0.7500(3) 0.3146(2) 0.3069(2) 0.0456(10) Uani d 1
H H6A 0.7928 0.2864 0.2844 0.068 Uiso calc 1
H H6B 0.7517 0.3031 0.3590 0.068 Uiso calc 1
H H6C 0.7754 0.3565 0.3046 0.068 Uiso calc 1
C C7 0.6476(3) 0.38515(17) 0.1624(2) 0.0332(8) Uani d 1
H H7C 0.6696 0.3856 0.1135 0.040 Uiso calc 1
H H7D 0.7024 0.4039 0.1993 0.040 Uiso calc 1
C C8 0.5531(3) 0.4239(2) 0.1572(2) 0.0519(11) Uani d 1
H H8A 0.5009 0.4087 0.1165 0.078 Uiso calc 1
H H8B 0.5692 0.4666 0.1474 0.078 Uiso calc 1
H H8C 0.5280 0.4215 0.2043 0.078 Uiso calc 1
C C9 0.5147(2) 0.30817(14) -0.01230(15) 0.0180(6) Uani d 1
C C10 0.5541(2) 0.34089(17) -0.07783(17) 0.0279(7) Uani d 1
C C11 0.2773(2) 0.46682(15) 0.15059(15) 0.0229(6) Uani d 1
H H11A 0.3383 0.4789 0.1306 0.027 Uiso calc 1
H H11B 0.2962 0.4318 0.1848 0.027 Uiso calc 1
C C12 0.2451(3) 0.52007(16) 0.19431(16) 0.0322(8) Uani d 1
H H12A 0.2276 0.5552 0.1610 0.048 Uiso calc 1
H H12B 0.3011 0.5313 0.2346 0.048 Uiso calc 1
H H12C 0.1860 0.5081 0.2156 0.048 Uiso calc 1
C C13 0.1801(3) 0.48730(15) 0.02316(15) 0.0269(7) Uani d 1
H H13A 0.1814 0.5304 0.0402 0.032 Uiso calc 1
H H13B 0.1117 0.4789 -0.0060 0.032 Uiso calc 1
C C14 0.2579(3) 0.4792(2) -0.02705(18) 0.0441(11) Uani d 1
H H14A 0.2445 0.5089 -0.0680 0.066 Uiso calc 1
H H14B 0.2533 0.4375 -0.0474 0.066 Uiso calc 1
H H14C 0.3261 0.4861 0.0019 0.066 Uiso calc 1
C C15 -0.0128(2) 0.42512(15) 0.13284(16) 0.0236(6) Uani d 1
H H15A -0.0685 0.4096 0.0940 0.028 Uiso calc 1
H H15B 0.0140 0.4630 0.1137 0.028 Uiso calc 1
C C16 -0.0545(3) 0.44007(17) 0.20263(19) 0.0352(8) Uani d 1
H H16A -0.1024 0.4743 0.1924 0.053 Uiso calc 1
H H16B 0.0015 0.4515 0.2428 0.053 Uiso calc 1
H H16C -0.0895 0.4041 0.2178 0.053 Uiso calc 1
C C17 0.0369(2) 0.31950(15) 0.17294(17) 0.0236(6) Uani d 1
H H17A 0.0126 0.3258 0.2205 0.028 Uiso calc 1
H H17B 0.0971 0.2924 0.1834 0.028 Uiso calc 1
C C18 -0.0452(3) 0.2872(2) 0.1191(2) 0.0502(11) Uani d 1
H H18A -0.0212 0.2794 0.0723 0.075 Uiso calc 1
H H18B -0.1059 0.3131 0.1092 0.075 Uiso calc 1
H H18C -0.0616 0.2482 0.1408 0.075 Uiso calc 1
C C19 0.1140(2) 0.33714(13) -0.04671(14) 0.0154(5) Uani d 1
C C20 0.0332(2) 0.33663(14) -0.12081(15) 0.0189(6) Uani d 1
C C21 0.0375(2) 0.10914(17) 0.11532(18) 0.0296(7) Uani d 1
H H21A -0.0120 0.1425 0.1002 0.036 Uiso calc 1
H H21B 0.0827 0.1219 0.1619 0.036 Uiso calc 1
C C22 -0.0188(3) 0.05222(19) 0.1303(2) 0.0439(10) Uani d 1
H H22A -0.0653 0.0400 0.0848 0.066 Uiso calc 1
H H22B -0.0575 0.0605 0.1699 0.066 Uiso calc 1
H H22C 0.0298 0.0191 0.1460 0.066 Uiso calc 1
C C23 0.0422(3) 0.09849(18) -0.02034(18) 0.0335(8) Uani d 1
H H23A -0.0205 0.0742 -0.0216 0.040 Uiso calc 1
H H23B 0.0840 0.0772 -0.0519 0.040 Uiso calc 1
C C24 0.0138(3) 0.1614(2) -0.0531(2) 0.0544(12) Uani d 1
H H24A -0.0256 0.1569 -0.1036 0.082 Uiso calc 1
H H24B 0.0757 0.1848 -0.0550 0.082 Uiso calc 1
H H24C -0.0269 0.1831 -0.0218 0.082 Uiso calc 1
C C25 0.3321(2) 0.08055(16) 0.21407(15) 0.0242(7) Uani d 1
H H25A 0.3591 0.1223 0.2094 0.029 Uiso calc 1
H H25B 0.3904 0.0519 0.2236 0.029 Uiso calc 1
C C26 0.2770(3) 0.0788(2) 0.27963(17) 0.0370(9) Uani d 1
H H26A 0.2224 0.1093 0.2722 0.055 Uiso calc 1
H H26B 0.3249 0.0881 0.3256 0.055 Uiso calc 1
H H26C 0.2481 0.0379 0.2834 0.055 Uiso calc 1
C C27 0.2515(3) -0.00186(16) 0.12843(17) 0.0288(7) Uani d 1
H H27A 0.1929 -0.0075 0.0873 0.035 Uiso calc 1
H H27B 0.2349 -0.0221 0.1732 0.035 Uiso calc 1
C C28 0.3436(3) -0.03324(19) 0.1075(2) 0.0425(10) Uani d 1
H H28A 0.3598 -0.0142 0.0625 0.064 Uiso calc 1
H H28B 0.3288 -0.0768 0.0981 0.064 Uiso calc 1
H H28C 0.4016 -0.0290 0.1486 0.064 Uiso calc 1
C C29 0.2896(2) 0.13098(14) -0.04402(14) 0.0175(6) Uani d 1
C C30 0.3164(2) 0.10037(15) -0.11537(15) 0.0236(6) Uani d 1

loop_
_atom_site_aniso_label
_atom_site_aniso_U_11
_atom_site_aniso_U_22
_atom_site_aniso_U_33
_atom_site_aniso_U_12
_atom_site_aniso_U_13
_atom_site_aniso_U_23
Ca1 0.0156(3) 0.0131(3) 0.0133(2) 0.0009(2) 0.0028(2) 0.00007(19)
Cl1 0.0513(6) 0.0240(5) 0.0446(5) -0.0105(4) -0.0008(4) 0.0118(4)
Cl2 0.0381(5) 0.0402(5) 0.0217(3) 0.0048(4) 0.0126(3) 0.0056(3)
Cl3 0.0214(4) 0.0944(10) 0.0543(6) 0.0021(5) 0.0153(4) 0.0331(6)
Cl4 0.0469(5) 0.0223(4) 0.0233(4) 0.0071(4) -0.0051(3) 0.0042(3)
Cl5 0.0202(4) 0.0513(6) 0.0325(4) -0.0092(4) 0.0006(3) -0.0041(4)
Cl6 0.0339(4) 0.0317(5) 0.0198(3) 0.0090(4) -0.0027(3) -0.0102(3)
Cl7 0.0412(5) 0.0340(5) 0.0178(3) 0.0065(4) -0.0036(3) -0.0068(3)
Cl8 0.0609(6) 0.0204(4) 0.0253(4) 0.0159(4) 0.0120(4) -0.0013(3)
Cl9 0.0403(5) 0.0352(5) 0.0315(4) 0.0041(4) 0.0197(4) -0.0002(3)
P1 0.0164(4) 0.0226(4) 0.0215(4) -0.0025(3) -0.0015(3) 0.0061(3)
P2 0.0175(3) 0.0124(4) 0.0134(3) 0.0015(3) 0.0027(3) -0.0006(3)
P3 0.0245(4) 0.0132(4) 0.0152(3) 0.0002(3) 0.0041(3) -0.0005(3)
Na1 0.0260(6) 0.0247(7) 0.0135(5) 0.0025(5) 0.0043(5) 0.0013(4)
O1 0.0187(10) 0.0335(14) 0.0160(9) -0.0030(9) 0.0005(8) 0.0050(9)
O2 0.0177(10) 0.0281(13) 0.0177(9) -0.0021(9) 0.0031(8) 0.0040(8)
O3 0.0207(10) 0.0152(11) 0.0157(9) 0.0031(8) 0.0017(8) -0.0012(7)
O4 0.0191(10) 0.0241(12) 0.0164(9) 0.0063(9) 0.0031(8) 0.0000(8)
O5 0.0321(11) 0.0156(11) 0.0136(9) -0.0030(9) 0.0077(8) 0.0000(7)
O6 0.0324(12) 0.0160(11) 0.0162(9) 0.0004(9) 0.0071(8) -0.0002(8)
O7 0.0426(13) 0.0204(13) 0.0155(10) 0.0013(11) 0.0071(10) 0.0008(8)
N1 0.0179(12) 0.0221(15) 0.0327(14) -0.0020(11) -0.0012(11) 0.0089(11)
N2 0.0235(13) 0.0224(15) 0.0240(12) -0.0038(11) -0.0010(10) 0.0051(10)
N3 0.0176(12) 0.0241(15) 0.0261(12) 0.0016(11) 0.0018(10) 0.0077(11)
N4 0.0205(12) 0.0180(13) 0.0148(10) -0.0036(10) 0.0015(9) 0.0003(9)
N5 0.0214(12) 0.0136(13) 0.0183(11) 0.0018(10) 0.0069(9) 0.0019(9)
N6 0.0193(12) 0.0161(13) 0.0171(11) 0.0032(10) 0.0025(9) -0.0025(9)
N7 0.0283(13) 0.0173(14) 0.0179(11) 0.0008(11) 0.0018(10) 0.0013(9)
N8 0.0245(13) 0.0261(15) 0.0210(12) 0.0011(11) 0.0051(10) -0.0022(10)
N9 0.0286(13) 0.0149(13) 0.0173(11) 0.0011(11) 0.0052(10) -0.0011(9)
C1 0.0333(18) 0.0201(18) 0.0408(19) -0.0048(15) 0.0056(15) 0.0042(14)
C2 0.058(3) 0.033(2) 0.058(3) 0.010(2) -0.019(2) -0.0165(19)
C3 0.0220(16) 0.029(2) 0.048(2) -0.0003(14) 0.0000(15) 0.0085(16)
C4 0.037(2) 0.043(3) 0.061(3) 0.0092(19) 0.0040(19) 0.008(2)
C5 0.041(2) 0.037(2) 0.0256(16) -0.0128(17) -0.0001(15) 0.0051(14)
C6 0.051(2) 0.044(3) 0.0330(19) 0.012(2) -0.0152(18) -0.0026(17)
C7 0.0310(18) 0.0249(19) 0.0400(19) -0.0062(15) -0.0036(15) 0.0051(15)
C8 0.054(3) 0.033(2) 0.063(3) 0.015(2) -0.006(2) -0.003(2)
C9 0.0178(14) 0.0167(15) 0.0204(13) 0.0003(11) 0.0057(11) 0.0047(11)
C10 0.0217(15) 0.034(2) 0.0282(16) -0.0006(14) 0.0063(13) 0.0110(14)
C11 0.0247(15) 0.0238(18) 0.0186(13) -0.0040(13) -0.0001(12) 0.0011(12)
C12 0.053(2) 0.0215(18) 0.0192(14) -0.0015(16) -0.0015(15) -0.0048(12)
C13 0.048(2) 0.0149(16) 0.0162(13) -0.0053(14) 0.0013(13) 0.0017(11)
C14 0.062(3) 0.049(3) 0.0233(16) -0.028(2) 0.0128(17) 0.0003(16)
C15 0.0255(15) 0.0189(17) 0.0290(15) 0.0074(13) 0.0117(13) 0.0031(12)
C16 0.043(2) 0.025(2) 0.045(2) 0.0116(16) 0.0254(17) 0.0031(15)
C17 0.0270(16) 0.0167(16) 0.0297(15) 0.0052(13) 0.0121(13) 0.0061(12)
C18 0.060(3) 0.035(2) 0.054(2) -0.027(2) 0.008(2) 0.0079(19)
C19 0.0156(13) 0.0146(14) 0.0155(12) -0.0004(11) 0.0012(10) 0.0021(10)
C20 0.0196(14) 0.0167(15) 0.0193(13) 0.0013(12) 0.0009(11) -0.0021(11)
C21 0.0262(16) 0.033(2) 0.0306(16) 0.0042(15) 0.0081(14) -0.0020(14)
C22 0.055(2) 0.039(3) 0.043(2) -0.004(2) 0.0239(19) 0.0048(17)
C23 0.0292(17) 0.039(2) 0.0299(17) -0.0060(16) -0.0014(14) -0.0014(15)
C24 0.044(2) 0.065(3) 0.051(2) 0.012(2) -0.002(2) 0.023(2)
C25 0.0248(15) 0.0296(19) 0.0183(13) -0.0016(14) 0.0043(12) 0.0050(12)
C26 0.038(2) 0.053(3) 0.0194(15) -0.0077(19) 0.0047(14) 0.0016(15)
C27 0.0407(19) 0.0199(18) 0.0264(15) 0.0014(15) 0.0080(14) 0.0037(13)
C28 0.062(3) 0.030(2) 0.039(2) 0.014(2) 0.0179(19) 0.0063(16)
C29 0.0218(14) 0.0160(15) 0.0143(12) 0.0031(12) 0.0020(11) -0.0012(10)
C30 0.0319(17) 0.0197(17) 0.0191(13) 0.0048(13) 0.0043(12) 0.0015(11)

loop_
_atom_type_symbol
_atom_type_description
_atom_type_scat_dispersion_real
_atom_type_scat_dispersion_imag
_atom_type_scat_source
C C 0.0033 0.0016 'International Tables Vol C Tables 4.2.6.8 and 6.1.1.4'
H H 0.0000 0.0000 'International Tables Vol C Tables 4.2.6.8 and 6.1.1.4'
Ca Ca 0.2262 0.3064 'International Tables Vol C Tables 4.2.6.8 and 6.1.1.4'
Cl Cl 0.1484 0.1585 'International Tables Vol C Tables 4.2.6.8 and 6.1.1.4'
N N 0.0061 0.0033 'International Tables Vol C Tables 4.2.6.8 and 6.1.1.4'
Na Na 0.0362 0.0249 'International Tables Vol C Tables 4.2.6.8 and 6.1.1.4'
O O 0.0106 0.0060 'International Tables Vol C Tables 4.2.6.8 and 6.1.1.4'
P P 0.1023 0.0942 'International Tables Vol C Tables 4.2.6.8 and 6.1.1.4'

loop_
_geom_angle_atom_site_label_1
_geom_angle_atom_site_label_2
_geom_angle_atom_site_label_3
_geom_angle
O1 Ca1 O2 79.33(7)
O1 Ca1 O3 94.32(7)
O1 Ca1 O4 148.96(8)
O1 Ca1 O5 94.39(7)
O1 Ca1 O6 118.09(8)
O2 Ca1 O4 77.47(7)
O3 Ca1 O2 119.61(8)
O3 Ca1 O4 79.71(7)
O3 Ca1 O5 94.12(7)
O3 Ca1 O6 146.96(7)
O5 Ca1 O2 145.92(8)
O5 Ca1 O4 116.31(7)
O5 Ca1 O6 78.07(7)
O6 Ca1 O2 75.74(7)
O6 Ca1 O4 75.45(7)
O1 P1 N1 108.05(13)
O1 P1 N2 115.74(13)
O1 P1 N3 116.44(12)
N1 P1 N2 104.75(13)
N3 P1 N1 110.21(14)
N3 P1 N2 100.95(13)
O3 P2 N4 113.64(12)
O3 P2 N5 107.07(12)
O3 P2 N6 116.65(12)
N4 P2 Ca1 114.86(9)
N4 P2 N5 107.44(13)
N4 P2 N6 104.66(12)
N6 P2 N5 106.89(12)
O5 P3 N7 107.79(12)
O5 P3 N8 115.28(13)
O5 P3 N9 116.73(12)
N7 P3 Ca1 128.31(10)
N7 P3 N8 106.03(14)
N7 P3 N9 107.54(13)
N9 P3 N8 102.78(13)
O4 Na1 O2 77.48(7)
O6 Na1 O2 76.19(8)
O6 Na1 O4 76.42(8)
O7 Na1 O2 141.26(9)
O7 Na1 O4 134.11(9)
O7 Na1 O6 126.09(10)
P1 O1 Ca1 132.87(11)
Ca1 O2 Na1 88.21(7)
C9 O2 Ca1 131.21(17)
C9 O2 Na1 136.08(18)
P2 O3 Ca1 130.74(10)
Na1 O4 Ca1 88.29(7)
C19 O4 Ca1 129.28(16)
C19 O4 Na1 142.40(17)
P3 O5 Ca1 131.58(11)
Na1 O6 Ca1 89.86(8)
C29 O6 Ca1 132.10(17)
C29 O6 Na1 138.03(18)
Na1 O7 H7A 120(2)
Na1 O7 H7B 128(3)
H7A O7 H7B 111(4)
C1 N1 P1 119.8(2)
C1 N1 C3 116.4(3)
C3 N1 P1 118.9(2)
C5 N2 P1 117.6(2)
C7 N2 P1 121.1(2)
C7 N2 C5 115.1(3)
C9 N3 P1 125.5(2)
C11 N4 P2 119.8(2)
C11 N4 C13 115.9(2)
C13 N4 P2 123.43(19)
C15 N5 P2 116.78(18)
C15 N5 C17 114.6(2)
C17 N5 P2 117.2(2)
C19 N6 P2 124.6(2)
C25 N7 P3 123.4(2)
C27 N7 P3 119.6(2)
C27 N7 C25 116.5(2)
C21 N8 P3 118.0(2)
C23 N8 P3 123.4(2)
C23 N8 C21 116.2(3)
C29 N9 P3 124.1(2)
N1 C1 H1A 108.6
N1 C1 H1B 108.6
N1 C1 C2 114.5(3)
H1A C1 H1B 107.6
C2 C1 H1A 108.6
C2 C1 H1B 108.6
C1 C2 H2A 109.5
C1 C2 H2B 109.5
C1 C2 H2C 109.5
H2A C2 H2B 109.5
H2A C2 H2C 109.5
H2B C2 H2C 109.5
N1 C3 H3A 109.5
N1 C3 H3B 109.5
N1 C3 C4 110.9(3)
H3A C3 H3B 108.1
C4 C3 H3A 109.5
C4 C3 H3B 109.5
C3 C4 H4A 109.5
C3 C4 H4B 109.5
C3 C4 H4C 109.5
H4A C4 H4B 109.5
H4A C4 H4C 109.5
H4B C4 H4C 109.5
N2 C5 H5A 109.1
N2 C5 H5B 109.1
N2 C5 C6 112.5(3)
H5A C5 H5B 107.8
C6 C5 H5A 109.1
C6 C5 H5B 109.1
C5 C6 H6A 109.5
C5 C6 H6B 109.5
C5 C6 H6C 109.5
H6A C6 H6B 109.5
H6A C6 H6C 109.5
H6B C6 H6C 109.5
N2 C7 H7C 108.7
N2 C7 H7D 108.7
N2 C7 C8 114.2(3)
H7C C7 H7D 107.6
C8 C7 H7C 108.7
C8 C7 H7D 108.7
C7 C8 H8A 109.5
C7 C8 H8B 109.5
C7 C8 H8C 109.5
H8A C8 H8B 109.5
H8A C8 H8C 109.5
H8B C8 H8C 109.5
O2 C9 N3 132.7(3)
O2 C9 C10 113.6(2)
N3 C9 C10 113.5(2)
Cl1 C10 Cl2 108.53(17)
Cl3 C10 Cl1 108.61(19)
Cl3 C10 Cl2 108.37(18)
C9 C10 Cl1 106.5(2)
C9 C10 Cl2 110.9(2)
C9 C10 Cl3 113.8(2)
N4 C11 H11A 108.9
N4 C11 H11B 108.9
N4 C11 C12 113.4(3)
H11A C11 H11B 107.7
C12 C11 H11A 108.9
C12 C11 H11B 108.9
C11 C12 H12A 109.5
C11 C12 H12B 109.5
C11 C12 H12C 109.5
H12A C12 H12B 109.5
H12A C12 H12C 109.5
H12B C12 H12C 109.5
N4 C13 H13A 109.0
N4 C13 H13B 109.0
N4 C13 C14 113.1(3)
H13A C13 H13B 107.8
C14 C13 H13A 109.0
C14 C13 H13B 109.0
C13 C14 H14A 109.5
C13 C14 H14B 109.5
C13 C14 H14C 109.5
H14A C14 H14B 109.5
H14A C14 H14C 109.5
H14B C14 H14C 109.5
N5 C15 H15A 109.2
N5 C15 H15B 109.2
N5 C15 C16 111.9(2)
H15A C15 H15B 107.9
C16 C15 H15A 109.2
C16 C15 H15B 109.2
C15 C16 H16A 109.5
C15 C16 H16B 109.5
C15 C16 H16C 109.5
H16A C16 H16B 109.5
H16A C16 H16C 109.5
H16B C16 H16C 109.5
N5 C17 H17A 108.5
N5 C17 H17B 108.5
N5 C17 C18 114.9(3)
H17A C17 H17B 107.5
C18 C17 H17A 108.5
C18 C17 H17B 108.5
C17 C18 H18A 109.5
C17 C18 H18B 109.5
C17 C18 H18C 109.5
H18A C18 H18B 109.5
H18A C18 H18C 109.5
H18B C18 H18C 109.5
O4 C19 N6 131.8(2)
O4 C19 C20 115.9(2)
N6 C19 C20 112.2(2)
Cl4 C20 Cl5 109.11(16)
Cl4 C20 Cl6 107.91(15)
Cl6 C20 Cl5 108.57(16)
C19 C20 Cl4 108.6(2)
C19 C20 Cl5 110.13(19)
C19 C20 Cl6 112.42(19)
N8 C21 H21A 109.0
N8 C21 H21B 109.0
N8 C21 C22 113.0(3)
H21A C21 H21B 107.8
C22 C21 H21A 109.0
C22 C21 H21B 109.0
C21 C22 H22A 109.5
C21 C22 H22B 109.5
C21 C22 H22C 109.5
H22A C22 H22B 109.5
H22A C22 H22C 109.5
H22B C22 H22C 109.5
N8 C23 H23A 108.9
N8 C23 H23B 108.9
N8 C23 C24 113.4(3)
H23A C23 H23B 107.7
C24 C23 H23A 108.9
C24 C23 H23B 108.9
C23 C24 H24A 109.5
C23 C24 H24B 109.5
C23 C24 H24C 109.5
H24A C24 H24B 109.5
H24A C24 H24C 109.5
H24B C24 H24C 109.5
N7 C25 H25A 109.1
N7 C25 H25B 109.1
N7 C25 C26 112.3(3)
H25A C25 H25B 107.9
C26 C25 H25A 109.1
C26 C25 H25B 109.1
C25 C26 H26A 109.5
C25 C26 H26B 109.5
C25 C26 H26C 109.5
H26A C26 H26B 109.5
H26A C26 H26C 109.5
H26B C26 H26C 109.5
N7 C27 H27A 108.8
N7 C27 H27B 108.8
N7 C27 C28 113.9(3)
H27A C27 H27B 107.7
C28 C27 H27A 108.8
C28 C27 H27B 108.8
C27 C28 H28A 109.5
C27 C28 H28B 109.5
C27 C28 H28C 109.5
H28A C28 H28B 109.5
H28A C28 H28C 109.5
H28B C28 H28C 109.5
O6 C29 N9 131.7(3)
O6 C29 C30 113.9(2)
N9 C29 C30 114.2(3)
Cl8 C30 Cl7 109.84(18)
Cl8 C30 Cl9 108.36(17)
Cl9 C30 Cl7 107.63(15)
C29 C30 Cl7 106.1(2)
C29 C30 Cl8 113.6(2)
C29 C30 Cl9 111.1(2)

loop_
_geom_bond_atom_site_label_1
_geom_bond_atom_site_label_2
_geom_bond_distance
Ca1 O1 2.2621(19)
Ca1 O2 2.380(2)
Ca1 O3 2.281(2)
Ca1 O4 2.3917(19)
Ca1 O5 2.323(2)
Ca1 O6 2.371(2)
Cl1 C10 1.776(4)
Cl2 C10 1.779(3)
Cl3 C10 1.756(3)
Cl4 C20 1.763(3)
Cl5 C20 1.766(3)
Cl6 C20 1.765(3)
Cl7 C30 1.783(3)
Cl8 C30 1.750(3)
Cl9 C30 1.776(3)
P1 O1 1.495(2)
P1 N1 1.641(3)
P1 N2 1.646(3)
P1 N3 1.639(3)
P2 O3 1.501(2)
P2 N4 1.628(3)
P2 N5 1.663(2)
P2 N6 1.641(2)
P3 O5 1.501(2)
P3 N7 1.638(3)
P3 N8 1.642(3)
P3 N9 1.640(2)
Na1 O2 2.393(2)
Na1 O4 2.378(2)
Na1 O6 2.333(2)
Na1 O7 2.276(2)
O2 C9 1.264(3)
O4 C19 1.262(3)
O6 C29 1.254(4)
O7 H7A 0.86(4)
O7 H7B 0.80(4)
N1 C1 1.459(4)
N1 C3 1.472(4)
N2 C5 1.472(4)
N2 C7 1.461(4)
N3 C9 1.288(3)
N4 C11 1.467(3)
N4 C13 1.469(4)
N5 C15 1.468(4)
N5 C17 1.469(4)
N6 C19 1.286(3)
N7 C25 1.472(4)
N7 C27 1.461(4)
N8 C21 1.471(4)
N8 C23 1.471(4)
N9 C29 1.289(4)
C1 H1A 0.9900
C1 H1B 0.9900
C1 C2 1.502(5)
C2 H2A 0.9800
C2 H2B 0.9800
C2 H2C 0.9800
C3 H3A 0.9900
C3 H3B 0.9900
C3 C4 1.518(5)
C4 H4A 0.9800
C4 H4B 0.9800
C4 H4C 0.9800
C5 H5A 0.9900
C5 H5B 0.9900
C5 C6 1.519(5)
C6 H6A 0.9800
C6 H6B 0.9800
C6 H6C 0.9800
C7 H7C 0.9900
C7 H7D 0.9900
C7 C8 1.511(5)
C8 H8A 0.9800
C8 H8B 0.9800
C8 H8C 0.9800
C9 C10 1.564(4)
C11 H11A 0.9900
C11 H11B 0.9900
C11 C12 1.515(4)
C12 H12A 0.9800
C12 H12B 0.9800
C12 H12C 0.9800
C13 H13A 0.9900
C13 H13B 0.9900
C13 C14 1.519(5)
C14 H14A 0.9800
C14 H14B 0.9800
C14 H14C 0.9800
C15 H15A 0.9900
C15 H15B 0.9900
C15 C16 1.516(4)
C16 H16A 0.9800
C16 H16B 0.9800
C16 H16C 0.9800
C17 H17A 0.9900
C17 H17B 0.9900
C17 C18 1.508(5)
C18 H18A 0.9800
C18 H18B 0.9800
C18 H18C 0.9800
C19 C20 1.570(4)
C21 H21A 0.9900
C21 H21B 0.9900
C21 C22 1.504(5)
C22 H22A 0.9800
C22 H22B 0.9800
C22 H22C 0.9800
C23 H23A 0.9900
C23 H23B 0.9900
C23 C24 1.517(5)
C24 H24A 0.9800
C24 H24B 0.9800
C24 H24C 0.9800
C25 H25A 0.9900
C25 H25B 0.9900
C25 C26 1.516(4)
C26 H26A 0.9800
C26 H26B 0.9800
C26 H26C 0.9800
C27 H27A 0.9900
C27 H27B 0.9900
C27 C28 1.519(5)
C28 H28A 0.9800
C28 H28B 0.9800
C28 H28C 0.9800
C29 C30 1.562(4)

loop_
_geom_hbond_atom_site_label_D
_geom_hbond_atom_site_label_H
_geom_hbond_atom_site_label_A
_geom_hbond_site_symmetry_A
_geom_hbond_distance_DH
_geom_hbond_distance_HA
_geom_hbond_distance_DA
_geom_hbond_angle_DHA
O7 H7A O3 4_565 0.86(4) 2.23(4) 2.959(3) 143(3)
O7 H7B O5 4_565 0.80(4) 2.08(4) 2.843(3) 159(4)

loop_
_geom_torsion_atom_site_label_1
_geom_torsion_atom_site_label_2
_geom_torsion_atom_site_label_3
_geom_torsion_atom_site_label_4
_geom_torsion
Ca1 P1 N1 C1 -6.1(3)
Ca1 P1 N1 C3 148.2(2)
Ca1 P1 N2 C5 83.5(3)
Ca1 P1 N2 C7 -67.6(3)
Ca1 P1 N3 C9 0.5(3)
Ca1 P2 N4 C11 -73.2(2)
Ca1 P2 N4 C13 95.4(2)
Ca1 P2 N5 C15 -159.31(17)
Ca1 P2 N5 C17 -17.7(3)
Ca1 P2 N6 C19 -12.7(3)
Ca1 P3 N7 C25 18.3(3)
Ca1 P3 N7 C27 -152.95(19)
Ca1 P3 N8 C21 -90.1(2)
Ca1 P3 N8 C23 71.6(3)
Ca1 P3 N9 C29 -12.2(2)
Ca1 O2 C9 N3 3.1(5)
Ca1 O2 C9 C10 -172.3(2)
Ca1 O4 C19 N6 25.0(5)
Ca1 O4 C19 C20 -154.88(18)
Ca1 O6 C29 N9 23.4(5)
Ca1 O6 C29 C30 -160.67(18)
P1 N1 C1 C2 86.6(3)
P1 N1 C3 C4 144.0(3)
P1 N2 C5 C6 132.7(3)
P1 N2 C7 C8 70.5(4)
P1 N3 C9 O2 -2.2(5)
P1 N3 C9 C10 173.2(2)
P2 N4 C11 C12 -116.5(3)
P2 N4 C13 C14 -89.5(3)
P2 N5 C15 C16 -156.2(2)
P2 N5 C17 C18 -81.3(3)
P2 N6 C19 O4 -0.5(5)
P2 N6 C19 C20 179.5(2)
P3 N7 C25 C26 106.1(3)
P3 N7 C27 C28 98.7(3)
P3 N8 C21 C22 -121.7(3)
P3 N8 C23 C24 -81.7(4)
P3 N9 C29 O6 0.7(5)
P3 N9 C29 C30 -175.2(2)
Na1 Cl2 C10 Cl1 -90.41(15)
Na1 Cl2 C10 Cl3 151.81(14)
Na1 Cl2 C10 C9 26.2(2)
Na1 Cl6 C20 Cl4 103.00(13)
Na1 Cl6 C20 Cl5 -138.86(12)
Na1 Cl6 C20 C19 -16.8(2)
Na1 Cl9 C30 Cl7 68.32(14)
Na1 Cl9 C30 Cl8 -172.95(13)
Na1 Cl9 C30 C29 -47.42(19)
Na1 O2 C9 N3 -145.1(3)
Na1 O2 C9 C10 39.5(4)
Na1 O4 C19 N6 -157.6(2)
Na1 O4 C19 C20 22.5(4)
Na1 O6 C29 N9 -157.8(2)
Na1 O6 C29 C30 18.1(4)
O1 P1 N1 C1 24.0(3)
O1 P1 N1 C3 178.3(2)
O1 P1 N2 C5 56.2(3)
O1 P1 N2 C7 -94.8(3)
O1 P1 N3 C9 -8.2(3)
O2 C9 C10 Cl1 77.8(3)
O2 C9 C10 Cl2 -40.1(3)
O2 C9 C10 Cl3 -162.6(2)
O3 P2 N4 C11 -40.2(2)
O3 P2 N4 C13 128.4(2)
O3 P2 N5 C15 177.4(2)
O3 P2 N5 C17 -41.0(2)
O3 P2 N6 C19 -23.8(3)
O4 C19 C20 Cl4 -114.1(2)
O4 C19 C20 Cl5 126.5(2)
O4 C19 C20 Cl6 5.3(3)
O5 P3 N7 C25 -6.4(3)
O5 P3 N7 C27 -177.6(2)
O5 P3 N8 C21 -56.9(3)
O5 P3 N8 C23 104.9(3)
O5 P3 N9 C29 -20.8(3)
O6 C29 C30 Cl7 -80.1(3)
O6 C29 C30 Cl8 159.1(2)
O6 C29 C30 Cl9 36.6(3)
N1 P1 O1 Ca1 -106.24(19)
N1 P1 N2 C5 -62.6(3)
N1 P1 N2 C7 146.3(3)
N1 P1 N3 C9 115.3(3)
N2 P1 O1 Ca1 136.72(17)
N2 P1 N1 C1 147.9(2)
N2 P1 N1 C3 -57.8(3)
N2 P1 N3 C9 -134.3(3)
N3 P1 O1 Ca1 18.4(2)
N3 P1 N1 C1 -104.2(2)
N3 P1 N1 C3 50.1(3)
N3 P1 N2 C5 -177.1(2)
N3 P1 N2 C7 31.8(3)
N3 C9 C10 Cl1 -98.5(3)
N3 C9 C10 Cl2 143.6(2)
N3 C9 C10 Cl3 21.1(4)
N4 P2 O3 Ca1 -99.20(16)
N4 P2 N5 C15 55.0(2)
N4 P2 N5 C17 -163.4(2)
N4 P2 N6 C19 102.7(3)
N5 P2 O3 Ca1 142.33(15)
N5 P2 N4 C11 78.0(2)
N5 P2 N4 C13 -113.4(2)
N5 P2 N6 C19 -143.5(3)
N6 P2 O3 Ca1 22.7(2)
N6 P2 N4 C11 -168.6(2)
N6 P2 N4 C13 0.0(3)
N6 P2 N5 C15 -56.9(2)
N6 P2 N5 C17 84.7(2)
N6 C19 C20 Cl4 66.0(3)
N6 C19 C20 Cl5 -53.4(3)
N6 C19 C20 Cl6 -174.6(2)
N7 P3 O5 Ca1 138.69(15)
N7 P3 N8 C21 62.3(3)
N7 P3 N8 C23 -136.0(3)
N7 P3 N9 C29 -142.0(2)
N8 P3 O5 Ca1 -103.14(17)
N8 P3 N7 C25 -130.3(2)
N8 P3 N7 C27 58.4(3)
N8 P3 N9 C29 106.4(3)
N9 P3 O5 Ca1 17.6(2)
N9 P3 N7 C25 120.3(2)
N9 P3 N7 C27 -51.0(3)
N9 P3 N8 C21 175.0(2)
N9 P3 N8 C23 -23.2(3)
N9 C29 C30 Cl7 96.6(3)
N9 C29 C30 Cl8 -24.2(3)
N9 C29 C30 Cl9 -146.8(2)
C1 N1 C3 C4 -60.9(4)
C3 N1 C1 C2 -68.4(4)
C5 N2 C7 C8 -81.3(4)
C7 N2 C5 C6 -74.6(4)
C11 N4 C13 C14 79.5(3)
C13 N4 C11 C12 74.1(3)
C15 N5 C17 C18 61.1(4)
C17 N5 C15 C16 61.3(3)
C21 N8 C23 C24 80.4(4)
C23 N8 C21 C22 75.2(4)
C25 N7 C27 C28 -73.1(3)
C27 N7 C25 C26 -82.4(4)

_cod_database_fobs_code 2241917
